data_2202911
loop_
_publ_author_name
'Lee, Clare'
'Harrison, William T. A.'

_publ_section_title
;
 Bis(benzylammonium) hydrogenarsenate monohydrate
;
_journal_issue 12
_journal_name_full 'Acta Crystallographica Section E'
_journal_page_first m1151
_journal_page_last m1153
_journal_paper_doi 10.1107/S1600536803026242
_journal_volume 59
_journal_year 2003
_chemical_formula_iupac '(C7 H10 N)2 [H As O4], H2 O'
_chemical_formula_moiety '2C7 H10 N 1+, As H O4 2-, H2 O'
_chemical_formula_sum 'C14 H23 As N2 O5'
_chemical_formula_weight 374.26
_chemical_name_systematic ?
_space_group_IT_number 2
_symmetry_cell_setting triclinic
_symmetry_space_group_name_Hall '-P 1'
_symmetry_space_group_name_H-M 'P -1'
_atom_sites_solution_hydrogens geom
_atom_sites_solution_primary direct
_atom_sites_solution_secondary difmap
_audit_creation_method SHELXL-97
_cell_angle_alpha 99.7048(11)
_cell_angle_beta 93.1574(12)
_cell_angle_gamma 97.7776(18)
_cell_formula_units_Z 2
_cell_length_a 6.4400(2)
_cell_length_b 8.9128(3)
_cell_length_c 14.9957(5)
_cell_measurement_reflns_used 24435
_cell_measurement_temperature 120(2)
_cell_measurement_theta_max 27.48
_cell_measurement_theta_min 2.91
_cell_volume 837.93(5)
_computing_cell_refinement COLLECT
_computing_data_collection 'COLLECT (Enraf-Nonius, 1999)'
_computing_data_reduction COLLECT
_computing_molecular_graphics 'ORTEP-3 (Farrugia, 1997) and ATOMS (Shape software, 1999)'
_computing_publication_material SHELXL97
_computing_structure_refinement 'SHELXL97 (Sheldrick, 1997)'
_computing_structure_solution 'SHELXS97 (Sheldrick, 1997)'
_diffrn_ambient_temperature 120(2)
_diffrn_measured_fraction_theta_full 0.992
_diffrn_measured_fraction_theta_max 0.992
_diffrn_measurement_device_type 'Enraf-Nonius KappaCCD'
_diffrn_measurement_method '\w and \f'
_diffrn_radiation_monochromator graphite
_diffrn_radiation_source 'fine-focus sealed tube'
_diffrn_radiation_type MoK\a
_diffrn_radiation_wavelength 0.71073
_diffrn_reflns_av_R_equivalents 0.1219
_diffrn_reflns_av_sigmaI/netI 0.0657
_diffrn_reflns_limit_h_max 8
_diffrn_reflns_limit_h_min -8
_diffrn_reflns_limit_k_max 11
_diffrn_reflns_limit_k_min -11
_diffrn_reflns_limit_l_max 19
_diffrn_reflns_limit_l_min -19
_diffrn_reflns_number 18359
_diffrn_reflns_theta_full 27.53
_diffrn_reflns_theta_max 27.53
_diffrn_reflns_theta_min 2.93
_diffrn_standards_decay_% 0
_diffrn_standards_number 0
_exptl_absorpt_coefficient_mu 2.052
_exptl_absorpt_correction_T_max 0.941
_exptl_absorpt_correction_T_min 0.534
_exptl_absorpt_correction_type multi-scan
_exptl_absorpt_process_details '(SORTAV; Blessing, 1995)'
_exptl_crystal_colour colourless
_exptl_crystal_density_diffrn 1.483
_exptl_crystal_density_method 'not measured'
_exptl_crystal_description plate
_exptl_crystal_F_000 388
_exptl_crystal_size_max 0.35
_exptl_crystal_size_mid 0.12
_exptl_crystal_size_min 0.03
_refine_diff_density_max 1.389
_refine_diff_density_min -0.687
_refine_ls_extinction_coef 0.021(2)
_refine_ls_extinction_expression Fc^*^=kFc[1+0.001xFc^2^\l^3^/sin(2\q)]^-1/4^
_refine_ls_extinction_method SHELXL97
_refine_ls_goodness_of_fit_ref 1.019
_refine_ls_hydrogen_treatment constr
_refine_ls_matrix_type full
_refine_ls_number_parameters 158
_refine_ls_number_reflns 3846
_refine_ls_number_restraints 0
_refine_ls_restrained_S_all 1.019
_refine_ls_R_factor_all 0.0492
_refine_ls_R_factor_gt 0.0450
_refine_ls_shift/su_max 0.001
_refine_ls_shift/su_mean 0.001
_refine_ls_structure_factor_coef Fsqd
_refine_ls_weighting_details 'calc w = 1/[\s^2^(Fo^2^)+(0.0281P)^2^+2.1999P] where P = (Fo^2^+2Fc^2^)/3'
_refine_ls_weighting_scheme calc
_refine_ls_wR_factor_gt 0.1085
_refine_ls_wR_factor_ref 0.1120
_reflns_number_gt 3538
_reflns_number_total 3846
_reflns_threshold_expression I>2\s(I)
_cod_data_source_file su6056.cif
_cod_data_source_block I
_cod_database_code 2202911
_cod_database_fobs_code 2202911

loop_
_symmetry_equiv_pos_as_xyz
'x, y, z'
'-x, -y, -z'

loop_
_atom_site_label
_atom_site_fract_x
_atom_site_fract_y
_atom_site_fract_z
_atom_site_U_iso_or_equiv
_atom_site_adp_type
_atom_site_calc_flag
_atom_site_refinement_flags
_atom_site_occupancy
_atom_site_disorder_assembly
_atom_site_disorder_group
_atom_site_type_symbol
As1 0.79069(5) 0.27362(3) 0.455577(19) 0.01615(13) Uani d . 1 . . As
O1 0.5423(3) 0.3057(2) 0.44548(14) 0.0206(4) Uani d . 1 . . O
O2 0.8133(3) 0.0866(2) 0.43007(14) 0.0199(4) Uani d . 1 . . O
O3 0.9006(3) 0.3503(2) 0.56046(14) 0.0198(4) Uani d . 1 . . O
O4 0.9323(4) 0.3618(3) 0.37887(14) 0.0242(5) Uani d . 1 . . O
H1 0.9963 0.4563 0.4027 0.029 Uiso d R 1 . . H
N1 0.2439(4) 0.0543(3) 0.41567(17) 0.0191(5) Uani d . 1 . . N
H4 0.2482 0.0079 0.4652 0.023 Uiso calc R 1 . . H
H5 0.1122 0.0767 0.4048 0.023 Uiso calc R 1 . . H
H6 0.3375 0.1428 0.4261 0.023 Uiso calc R 1 . . H
C1 0.3001(5) -0.0517(4) 0.3348(2) 0.0219(6) Uani d . 1 . . C
H10 0.2091 -0.1524 0.3282 0.026 Uiso calc R 1 . . H
H11 0.4477 -0.0687 0.3447 0.026 Uiso calc R 1 . . H
C2 0.2742(5) 0.0126(3) 0.2489(2) 0.0225(6) Uani d . 1 . . C
C3 0.4443(7) 0.0443(5) 0.1989(3) 0.0355(8) Uani d . 1 . . C
H12 0.5806 0.0292 0.2198 0.043 Uiso calc R 1 . . H
C4 0.4147(8) 0.0988(5) 0.1177(3) 0.0438(10) Uani d . 1 . . C
H13 0.5314 0.1191 0.0832 0.053 Uiso calc R 1 . . H
C5 0.2200(8) 0.1232(5) 0.0871(2) 0.0421(10) Uani d . 1 . . C
H14 0.2015 0.1603 0.0319 0.050 Uiso calc R 1 . . H
C6 0.0526(8) 0.0937(6) 0.1370(3) 0.0593(15) Uani d . 1 . . C
H15 -0.0827 0.1114 0.1164 0.071 Uiso calc R 1 . . H
C7 0.0783(7) 0.0382(6) 0.2174(3) 0.0470(11) Uani d . 1 . . C
H16 -0.0397 0.0175 0.2511 0.056 Uiso calc R 1 . . H
N2 0.5536(4) 0.4647(3) 0.64221(17) 0.0208(5) Uani d . 1 A . N
H7 0.5098 0.5232 0.6027 0.025 Uiso calc R 1 . . H
H8 0.4500 0.3855 0.6446 0.025 Uiso calc R 1 . . H
H9 0.6708 0.4266 0.6232 0.025 Uiso calc R 1 . . H
C8 0.6026(2) 0.56092(16) 0.73401(9) 0.0285(7) Uani d . 1 . . C
H17 0.4768 0.6071 0.7527 0.034 Uiso d R 1 A . H
H18 0.7167 0.6460 0.7312 0.034 Uiso d R 1 . . H
C9A 0.6777(2) 0.47374(16) 0.80588(9) 0.023(3) Uiso d PR 0.50 A 1 C
C10A 0.8731(2) 0.42391(16) 0.80400(9) 0.0350(15) Uiso d PR 0.596(7) A 1 C
H10A 0.9619 0.4441 0.7575 0.042 Uiso calc PR 0.596(7) A 1 H
C11A 0.9386(2) 0.34449(16) 0.87007(9) 0.0428(17) Uiso d PR 0.596(7) A 1 C
H11A 1.0722 0.3104 0.8688 0.051 Uiso calc PR 0.596(7) A 1 H
C12A 0.8088(2) 0.31491(16) 0.93803(9) 0.049(2) Uiso d PR 0.596(7) A 1 C
H12A 0.8536 0.2606 0.9832 0.059 Uiso calc PR 0.596(7) A 1 H
C13A 0.6134(2) 0.36474(16) 0.93991(9) 0.0471(19) Uiso d PR 0.596(7) A 1 C
H13A 0.5247 0.3445 0.9864 0.057 Uiso calc PR 0.596(7) A 1 H
C14A 0.5479(2) 0.44416(16) 0.87384(9) 0.0403(17) Uiso d PR 0.596(7) A 1 C
H14A 0.4144 0.4782 0.8751 0.048 Uiso calc PR 0.596(7) A 1 H
C9B 0.6550(2) 0.46838(16) 0.80328(9) 0.028(3) Uiso d PR 0.50 A 2 C
C10B 0.8649(2) 0.47486(16) 0.83297(9) 0.034(2) Uiso d PR 0.404(7) A 2 C
H10B 0.9716 0.5340 0.8070 0.041 Uiso calc PR 0.404(7) A 2 H
C11B 0.9186(2) 0.39476(16) 0.90066(9) 0.033(2) Uiso d PR 0.404(7) A 2 C
H11B 1.0621 0.3992 0.9210 0.040 Uiso calc PR 0.404(7) A 2 H
C12B 0.7625(2) 0.30818(16) 0.93865(9) 0.027(2) Uiso d PR 0.404(7) A 2 C
H12B 0.7993 0.2534 0.9849 0.033 Uiso calc PR 0.404(7) A 2 H
C13B 0.5527(2) 0.30170(16) 0.90895(9) 0.030(2) Uiso d PR 0.404(7) A 2 C
H13B 0.4460 0.2425 0.9349 0.036 Uiso calc PR 0.404(7) A 2 H
C14B 0.4989(2) 0.38179(16) 0.84127(9) 0.0250(19) Uiso d PR 0.404(7) A 2 C
H14B 0.3555 0.3774 0.8210 0.030 Uiso calc PR 0.404(7) A 2 H
O5 0.2125(2) 0.22976(16) 0.64252(9) 0.0247(5) Uani d R 1 . . O
H2 0.0966 0.2619 0.6114 0.030 Uiso d R 1 . . H
H3 0.2019 0.1337 0.6227 0.030 Uiso d R 1 . . H

loop_
_atom_site_aniso_label
_atom_site_aniso_U_11
_atom_site_aniso_U_22
_atom_site_aniso_U_33
_atom_site_aniso_U_12
_atom_site_aniso_U_13
_atom_site_aniso_U_23
As1 0.02293(19) 0.00932(18) 0.01604(18) 0.00171(11) 0.00122(11) 0.00244(11)
O1 0.0236(11) 0.0138(10) 0.0238(11) 0.0024(8) -0.0011(9) 0.0032(8)
O2 0.0276(11) 0.0085(9) 0.0233(11) 0.0041(8) 0.0021(9) 0.0007(8)
O3 0.0272(11) 0.0123(10) 0.0182(10) -0.0002(8) -0.0023(8) 0.0012(8)
O4 0.0338(13) 0.0158(10) 0.0201(11) -0.0056(9) 0.0068(9) 0.0006(8)
N1 0.0233(13) 0.0141(12) 0.0201(12) 0.0010(10) 0.0003(10) 0.0057(10)
C1 0.0302(16) 0.0152(14) 0.0207(15) 0.0041(12) 0.0037(12) 0.0034(11)
C2 0.0322(17) 0.0156(14) 0.0175(14) -0.0014(12) 0.0008(12) 0.0012(11)
C3 0.047(2) 0.035(2) 0.0308(18) 0.0178(17) 0.0169(16) 0.0113(15)
C4 0.069(3) 0.038(2) 0.032(2) 0.016(2) 0.026(2) 0.0133(17)
C5 0.071(3) 0.030(2) 0.0209(17) -0.0076(19) -0.0081(18) 0.0076(14)
C6 0.048(3) 0.077(4) 0.054(3) -0.019(2) -0.024(2) 0.044(3)
C7 0.032(2) 0.066(3) 0.045(2) -0.0119(19) -0.0092(17) 0.037(2)
N2 0.0300(14) 0.0135(12) 0.0196(12) 0.0052(10) 0.0020(10) 0.0031(10)
C8 0.051(2) 0.0137(15) 0.0203(15) 0.0066(14) 0.0046(14) -0.0011(12)
O5 0.0300(12) 0.0138(10) 0.0292(12) 0.0031(9) -0.0025(9) 0.0022(9)

loop_
_atom_type_symbol
_atom_type_description
_atom_type_scat_dispersion_real
_atom_type_scat_dispersion_imag
_atom_type_scat_source
C C 0.0033 0.0016 'International Tables Vol C Tables 4.2.6.8 and 6.1.1.4'
H H 0.0000 0.0000 'International Tables Vol C Tables 4.2.6.8 and 6.1.1.4'
N N 0.0061 0.0033 'International Tables Vol C Tables 4.2.6.8 and 6.1.1.4'
O O 0.0106 0.0060 'International Tables Vol C Tables 4.2.6.8 and 6.1.1.4'
As As 0.0499 2.0058 'International Tables Vol C Tables 4.2.6.8 and 6.1.1.4'

loop_
_geom_angle_atom_site_label_1
_geom_angle_atom_site_label_2
_geom_angle_atom_site_label_3
_geom_angle
O1 As1 O2 112.66(11)
O1 As1 O3 110.23(11)
O2 As1 O3 110.89(10)
O1 As1 O4 109.09(11)
O2 As1 O4 105.84(10)
O3 As1 O4 107.92(11)
As1 O4 H1 113.0
C1 N1 H4 109.5
C1 N1 H5 109.5
H4 N1 H5 109.5
C1 N1 H6 109.5
H4 N1 H6 109.5
H5 N1 H6 109.5
N1 C1 C2 111.8(2)
N1 C1 H10 109.3
C2 C1 H10 109.3
N1 C1 H11 109.3
C2 C1 H11 109.3
H10 C1 H11 107.9
C7 C2 C3 118.8(3)
C7 C2 C1 120.4(3)
C3 C2 C1 120.9(3)
C2 C3 C4 119.8(4)
C2 C3 H12 120.1
C4 C3 H12 120.1
C5 C4 C3 120.9(4)
C5 C4 H13 119.5
C3 C4 H13 119.5
C6 C5 C4 119.3(4)
C6 C5 H14 120.3
C4 C5 H14 120.3
C5 C6 C7 120.6(4)
C5 C6 H15 119.7
C7 C6 H15 119.7
C2 C7 C6 120.6(4)
C2 C7 H16 119.7
C6 C7 H16 119.7
C8 N2 H7 109.5
C8 N2 H8 109.5
H7 N2 H8 109.5
C8 N2 H9 109.5
H7 N2 H9 109.5
H8 N2 H9 109.5
C9B C8 N2 111.92(11)
C9B C8 C9A 5.4
N2 C8 C9A 113.84(11)
C9B C8 H17 106.8
N2 C8 H17 109.0
C9A C8 H17 110.1
C9B C8 H18 112.1
N2 C8 H18 109.1
C9A C8 H18 106.8
H17 C8 H18 107.8
C10A C9A C14A 120.0
C10A C9A C8 120.9
C14A C9A C8 119.1
C11A C10A C9A 120.0
C11A C10A H10A 120.0
C9A C10A H10A 120.0
C10A C11A C12A 120.0
C10A C11A H11A 120.0
C12A C11A H11A 120.0
C13A C12A C11A 120.0
C13A C12A H12A 120.0
C11A C12A H12A 120.0
C14A C13A C12A 120.0
C14A C13A H13A 120.0
C12A C13A H13A 120.0
C13A C14A C9A 120.0
C13A C14A H14A 120.0
C9A C14A H14A 120.0
C10B C9B C14B 120.0
C10B C9B C8 118.6
C14B C9B C8 121.4
C9B C10B C11B 120.0
C9B C10B H10B 120.0
C11B C10B H10B 120.0
C12B C11B C10B 120.0
C12B C11B H11B 120.0
C10B C11B H11B 120.0
C13B C12B C11B 120.0
C13B C12B H12B 120.0
C11B C12B H12B 120.0
C12B C13B C14B 120.0
C12B C13B H13B 120.0
C14B C13B H13B 120.0
C13B C14B C9B 120.0
C13B C14B H14B 120.0
C9B C14B H14B 120.0
H2 O5 H3 104.7

loop_
_geom_bond_atom_site_label_1
_geom_bond_atom_site_label_2
_geom_bond_site_symmetry_2
_geom_bond_distance
_geom_bond_publ_flag
As1 O1 . 1.666(2) yes
As1 O2 . 1.675(2) yes
As1 O3 . 1.681(2) yes
As1 O4 . 1.732(2) yes
O4 H1 . 0.8919 ?
N1 C1 . 1.499(4) ?
N1 H4 . 0.9100 ?
N1 H5 . 0.9100 ?
N1 H6 . 0.9100 ?
C1 C2 . 1.506(4) ?
C1 H10 . 0.9900 ?
C1 H11 . 0.9900 ?
C2 C7 . 1.384(5) ?
C2 C3 . 1.385(5) ?
C3 C4 . 1.398(6) ?
C3 H12 . 0.9500 ?
C4 C5 . 1.369(6) ?
C4 H13 . 0.9500 ?
C5 C6 . 1.367(7) ?
C5 H14 . 0.9500 ?
C6 C7 . 1.389(6) ?
C6 H15 . 0.9500 ?
C7 H16 . 0.9500 ?
N2 C8 . 1.487(3) ?
N2 H7 . 0.9100 ?
N2 H8 . 0.9100 ?
N2 H9 . 0.9100 ?
C8 C9B . 1.4829 ?
C8 C9A . 1.5252 ?
C8 H17 . 0.9900 ?
C8 H18 . 0.9900 ?
C9A C10A . 1.3900 ?
C9A C14A . 1.3900 ?
C10A C11A . 1.3900 ?
C10A H10A . 0.9500 ?
C11A C12A . 1.3900 ?
C11A H11A . 0.9500 ?
C12A C13A . 1.3900 ?
C12A H12A . 0.9500 ?
C13A C14A . 1.3900 ?
C13A H13A . 0.9500 ?
C14A H14A . 0.9500 ?
C9B C10B . 1.3900 ?
C9B C14B . 1.3900 ?
C10B C11B . 1.3900 ?
C10B H10B . 0.9500 ?
C11B C12B . 1.3900 ?
C11B H11B . 0.9500 ?
C12B C13B . 1.3900 ?
C12B H12B . 0.9500 ?
C13B C14B . 1.3900 ?
C13B H13B . 0.9500 ?
C14B H14B . 0.9500 ?
O5 H2 . 0.9595 ?
O5 H3 . 0.8499 ?

loop_
_geom_hbond_atom_site_label_D
_geom_hbond_atom_site_label_H
_geom_hbond_atom_site_label_A
_geom_hbond_site_symmetry_A
_geom_hbond_distance_DH
_geom_hbond_distance_HA
_geom_hbond_distance_DA
_geom_hbond_angle_DHA
_geom_hbond_publ_flag
O4 H1 O3 2_766 0.89 1.74 2.632(3) 173 yes
N1 H4 O2 2_656 0.91 1.94 2.830(3) 166 yes
N1 H5 O2 1_455 0.91 1.99 2.843(3) 155 yes
N1 H6 O1 . 0.91 1.80 2.704(3) 174 yes
N2 H7 O1 2_666 0.91 1.86 2.731(3) 161 yes
N2 H8 O5 . 0.91 1.92 2.823(3) 174 yes
N2 H9 O3 . 0.91 1.94 2.835(3) 169 yes
O5 H2 O3 1_455 0.96 1.78 2.731(3) 171 yes
O5 H3 O2 2_656 0.85 1.98 2.825(2) 176 yes
